data_1503982
loop_
_publ_author_name
'Sharma, Rojita'
'Bulger, Paul G.'
'McNevin, Michael'
'Dormer, Peter G.'
'Ball, Richard G.'
'Streckfuss, Eric'
'Cuff, James F.'
'Yin, Jingjun'
'Chen, Cheng-yi'

_publ_section_title
;
 A cascade approach to cyclic aminonitrones: reaction discovery,
 mechanism, and scope.
;
_journal_issue 15
_journal_name_full 'Organic letters'
_journal_page_first 3194
_journal_page_last 3197
_journal_paper_doi 10.1021/ol9010147
_journal_volume 11
_journal_year 2009
_chemical_absolute_configuration ad
_chemical_formula_moiety 'C5 H10 N2 O2'
_chemical_formula_sum 'C5 H10 N2 O2'
_chemical_formula_weight 130.145
_space_group_IT_number 19
_symmetry_cell_setting orthorhombic
_symmetry_space_group_name_Hall 'P 2ac 2ab'
_symmetry_space_group_name_H-M 'P 21 21 21'
_audit_creation_date 2009-04-01
_audit_creation_method 'cif4actac using bulp0108c.cif'
_cell_angle_alpha 90.
_cell_angle_beta 90.
_cell_angle_gamma 90.
_cell_formula_units_Z 4
_cell_length_a 6.93904(15)
_cell_length_b 8.06968(17)
_cell_length_c 10.42331(18)
_cell_measurement_reflns_used 2802
_cell_measurement_temperature 100
_cell_measurement_theta_max 66.53
_cell_measurement_theta_min 4.22
_cell_volume 583.66(2)
_computing_cell_refinement
;
CrysAlisPro, Oxford Diffraction Ltd.,
Version 1.171.33.31 (release 08-01-2009 CrysAlis171 .NET)
(compiled Jan  8 2009,16:24:04)
;
_computing_data_collection
;
CrysAlisPro, Oxford Diffraction Ltd.,
Version 1.171.33.31 (release 08-01-2009 CrysAlis171 .NET)
(compiled Jan  8 2009,16:24:04)
;
_computing_data_reduction
;
CrysAlisPro, Oxford Diffraction Ltd.,
Version 1.171.33.31 (release 08-01-2009 CrysAlis171 .NET)
(compiled Jan  8 2009,16:24:04)
;
_computing_molecular_graphics
;
ORTEP3 (Johnson,2000), PLATON (Spek,1990),
PSPLUTO (local version of Motherwell's program)
;
_computing_publication_material 'locally developed programs'
_computing_structure_refinement 'SHELXL-97 (Sheldrick, 1997)'
_computing_structure_solution 'SHELXS-97 (Sheldrick, 1990)'
_diffrn_detector CCD
_diffrn_detector_area_resol_mean 10.475
_diffrn_detector_type 'Oxford Diffraction Ruby CCD'
_diffrn_measured_fraction_theta_full 0.994
_diffrn_measured_fraction_theta_max 0.994
_diffrn_measurement_device '\k-geometry diffractometer'
_diffrn_measurement_device_type 'Oxford Diffraction Gemini R Ultra'
_diffrn_measurement_method 'omega scans'
_diffrn_radiation_type 'Cu K\a'
_diffrn_radiation_wavelength 1.5418
_diffrn_reflns_av_R_equivalents 0.019
_diffrn_reflns_limit_h_max 8
_diffrn_reflns_limit_h_min -8
_diffrn_reflns_limit_k_max 9
_diffrn_reflns_limit_k_min -9
_diffrn_reflns_limit_l_max 12
_diffrn_reflns_limit_l_min -11
_diffrn_reflns_number 3181
_diffrn_reflns_theta_full 66.55
_diffrn_reflns_theta_max 66.53
_exptl_absorpt_coefficient_mu 0.966
_exptl_absorpt_correction_T_max 0.897
_exptl_absorpt_correction_T_min 0.808
_exptl_absorpt_correction_type analytical
_exptl_absorpt_process_details
;
CrysAlis RED, Oxford Diffraction Ltd.,
Version 1.171.33.31 (release 08-01-2009 CrysAlis171 .NET)
(compiled Jan  8 2009,16:24:04)
Analytical numeric absorption correction using a multifaceted crystal
            model based on expressions derived by R.C. Clark & J.S. Reid.
(Clark, R. C. & Reid, J. S. (1995). Acta Cryst. A51, 887-897)
;
_exptl_crystal_colour colourless
_exptl_crystal_density_diffrn 1.481
_exptl_crystal_density_method none
_exptl_crystal_description block
_exptl_crystal_F_000 280
_exptl_crystal_size_max 0.23
_exptl_crystal_size_mid 0.192
_exptl_crystal_size_min 0.115
_refine_diff_density_max 0.26
_refine_diff_density_min -0.22
_refine_ls_abs_structure_details 'Flack H D (1983), Acta Cryst. A39, 876-881'
_refine_ls_abs_structure_Flack 0.0(3)
_refine_ls_extinction_method none
_refine_ls_goodness_of_fit_ref 1.139
_refine_ls_hydrogen_treatment constr
_refine_ls_number_parameters 83
_refine_ls_number_reflns 1010
_refine_ls_restrained_S_all 1.139
_refine_ls_R_factor_gt 0.026
_refine_ls_shift/su_max 0.
_refine_ls_structure_factor_coef Fsqd
_refine_ls_weighting_scheme calc
_refine_ls_wR_factor_gt 0.07
_refine_ls_wR_factor_ref 0.070
_reflns_number_gt 994
_reflns_number_total 1010
_reflns_threshold_expression >2sigma(I)
_cod_data_source_file ol9010147_si_002.cif
_cod_data_source_block bulp0108c
_cod_depositor_comments
;
The following automatic conversions were performed:

'_symmetry_cell_setting' value 'Orthorhombic' changed to
'orthorhombic' according to
/home/saulius/struct/CIF-dictionaries/cif_core.dic dictionary named
'cif_core.dic' version 2.4.2 from 2011-04-26.

Automatic conversion script
Id: cif_fix_values 1715 2011-07-08 13:25:40Z adriana 
;
_cod_database_code 1503982

loop_
_symmetry_equiv_pos_site_id
_symmetry_equiv_pos_as_xyz
1 x,y,z
2 1/2-x,-y,1/2+z
3 1/2+x,1/2-y,-z
4 -x,1/2+y,1/2-z

loop_
_atom_site_label
_atom_site_chemical_conn_number
_atom_site_type_symbol
_atom_site_occupancy
_atom_site_fract_x
_atom_site_fract_y
_atom_site_fract_z
_atom_site_U_iso_or_equiv
_atom_site_adp_type
_atom_site_calc_flag
_atom_site_refinement_flags
_atom_site_symmetry_multiplicity
C1 1 C 1 1.1050(2) 0.04725(17) 0.86367(15) 0.0143(3) Uani d . 1
C2 2 C 1 0.9492(2) 0.13765(19) 0.79291(15) 0.0164(3) Uani d . 1
H2A 3 H 1 0.9051 0.0684 0.7202 0.020 Uiso calc R 1
H2B 4 H 1 1.0030 0.2414 0.7571 0.020 Uiso calc R 1
C3 5 C 1 0.7760(2) 0.17994(18) 0.87778(15) 0.0174(3) Uani d . 1
H3A 6 H 1 0.8086 0.2742 0.9346 0.021 Uiso calc R 1
H3B 7 H 1 0.6655 0.2130 0.8234 0.021 Uiso calc R 1
C4 8 C 1 0.7214(2) 0.03038(18) 0.95830(14) 0.0162(3) Uani d . 1
H4 9 H 1 0.6076 0.0590 1.0128 0.019 Uiso calc R 1
C5 10 C 1 0.8888(2) -0.01781(19) 1.04439(15) 0.0166(3) Uani d . 1
H5A 11 H 1 0.8974 0.0619 1.1164 0.020 Uiso calc R 1
H5B 12 H 1 0.8641 -0.1290 1.0811 0.020 Uiso calc R 1
N1 13 N 1 1.27881(19) 0.03580(16) 0.81012(12) 0.0174(3) Uani d . 1
H1A 14 H 1 1.3719 -0.0173 0.8501 0.021 Uiso calc R 1
H1B 15 H 1 1.3005 0.0813 0.7348 0.021 Uiso calc R 1
N2 16 N 1 1.07336(17) -0.02034(15) 0.97530(12) 0.0142(3) Uani d . 1
O1 17 O 1 1.21990(15) -0.09903(13) 1.03714(9) 0.0165(3) Uani d . 1
O2 18 O 1 0.66951(16) -0.09968(13) 0.87250(10) 0.0191(3) Uani d . 1
H2C 19 H 1 0.6695 -0.1904 0.9121 0.023 Uiso calc R 1

loop_
_atom_site_aniso_label
_atom_site_aniso_U_11
_atom_site_aniso_U_22
_atom_site_aniso_U_33
_atom_site_aniso_U_23
_atom_site_aniso_U_13
_atom_site_aniso_U_12
C1 0.0167(7) 0.0123(7) 0.0137(7) -0.0021(6) -0.0013(6) -0.0015(6)
C2 0.0156(8) 0.0181(7) 0.0156(7) 0.0023(6) -0.0005(6) 0.0002(6)
C3 0.0162(8) 0.0164(7) 0.0194(7) 0.0009(6) -0.0009(7) 0.0022(7)
C4 0.0151(7) 0.0176(7) 0.0159(7) -0.0018(6) 0.0011(6) 0.0011(6)
C5 0.0158(7) 0.0193(7) 0.0147(7) -0.0001(6) 0.0026(6) -0.0002(6)
N1 0.0152(7) 0.0222(7) 0.0149(6) 0.0044(5) 0.0014(5) 0.0032(5)
N2 0.0133(6) 0.0153(6) 0.0141(6) 0.0006(5) -0.0009(5) 0.0007(5)
O1 0.0142(5) 0.0179(5) 0.0173(5) 0.0026(4) -0.0036(4) 0.0033(5)
O2 0.0206(6) 0.0167(5) 0.0200(5) 0.0017(5) -0.0031(5) -0.0007(5)

loop_
_geom_angle_atom_site_label_1
_geom_angle_atom_site_label_2
_geom_angle_atom_site_label_3
_geom_angle
_geom_angle_publ_flag
C4 O2 H2C 109.00 ?
O1 N2 C1 119.47(12) yes
O1 N2 C5 115.18(11) yes
C1 N2 C5 125.34(12) yes
C1 N1 H1A 120.00 ?
C1 N1 H1B 120.00 ?
H1A N1 H1B 120.00 ?
N1 C1 N2 119.83(13) yes
N1 C1 C2 118.74(13) yes
N2 C1 C2 121.44(13) yes
C1 C2 C3 112.99(13) ?
C2 C3 C4 109.77(12) ?
O2 C4 C5 112.06(12) yes
C3 C4 C5 109.84(12) ?
O2 C4 C3 107.55(12) yes
N2 C5 C4 112.37(12) yes
C1 C2 H2A 109.00 ?
C1 C2 H2B 109.00 ?
C3 C2 H2A 109.00 ?
C3 C2 H2B 109.00 ?
H2A C2 H2B 108.00 ?
C2 C3 H3A 110.00 ?
C2 C3 H3B 110.00 ?
C4 C3 H3A 110.00 ?
C4 C3 H3B 110.00 ?
H3A C3 H3B 108.00 ?
O2 C4 H4 109.00 ?
C3 C4 H4 109.00 ?
C5 C4 H4 109.00 ?
N2 C5 H5A 109.00 ?
N2 C5 H5B 109.00 ?
C4 C5 H5A 109.00 ?
C4 C5 H5B 109.00 ?
H5A C5 H5B 108.00 ?

loop_
_geom_bond_atom_site_label_1
_geom_bond_atom_site_label_2
_geom_bond_distance
_geom_bond_publ_flag
O1 N2 1.3611(16) yes
O2 C4 1.4251(18) yes
O2 H2C 0.8400 ?
N1 C1 1.3322(19) yes
N2 C5 1.4694(19) yes
N2 C1 1.304(2) yes
N1 H1B 0.8800 ?
N1 H1A 0.8800 ?
C1 C2 1.498(2) ?
C2 C3 1.531(2) ?
C3 C4 1.518(2) ?
C4 C5 1.519(2) ?
C2 H2A 0.9900 ?
C2 H2B 0.9900 ?
C3 H3A 0.9900 ?
C3 H3B 0.9900 ?
C4 H4 1.0000 ?
C5 H5A 0.9900 ?
C5 H5B 0.9900 ?

loop_
_geom_contact_atom_site_label_1
_geom_contact_atom_site_label_2
_geom_contact_distance
_geom_contact_site_symmetry_2
O1 N1 2.6363(16) .
O1 O2 2.6307(15) 3_547
O1 N1 2.8908(16) 2_755
O1 C5 3.4141(18) 3_547
O2 N2 3.0678(16) .
O2 O1 2.6307(15) 3_447
O2 N1 2.9947(17) 1_455
O2 C1 3.2475(18) .
O1 H3A 2.7100 3_557
O1 H2C 1.8100 3_547
O1 H1B 2.0700 2_755
O1 H1A 2.3100 .
O1 H5B 2.7100 3_547
O2 H2A 2.6500 .
O2 H5A 2.7300 2_654
O2 H1A 2.1800 1_455
O2 H1B 2.8100 4_746
N1 O1 2.6363(16) .
N1 O2 2.9947(17) 1_655
N1 C4 3.4379(19) 1_655
N1 O1 2.8908(16) 2_754
N2 O2 3.0678(16) .
N2 C3 3.4450(19) 3_557
N2 H1B 2.8900 2_755
N2 H2C 2.7000 3_547
N2 H3A 2.7400 3_557
C1 O2 3.2475(18) .
C3 N2 3.4450(19) 3_457
C4 N1 3.4379(19) 1_455
C5 O1 3.4141(18) 3_447
C1 H3A 2.9100 3_557
C1 H2B 2.8700 4_746
C2 H5B 3.1000 2_654
C4 H1A 2.7000 1_455
C4 H2A 2.9800 2_655
C5 H1B 2.9700 2_755
C5 H2A 2.7700 2_655
C5 H2C 3.0900 3_547
H1A O1 2.3100 .
H1A O2 2.1800 1_655
H1A C4 2.7000 1_655
H1A H2C 2.5800 1_655
H1A H4 2.4400 1_655
H1B H2B 2.4500 .
H1B O1 2.0700 2_754
H1B N2 2.8900 2_754
H1B C5 2.9700 2_754
H1B O2 2.8100 4_756
H1B H2C 2.4000 4_756
H2A O2 2.6500 .
H2A C4 2.9800 2_654
H2A C5 2.7700 2_654
H2A H4 2.4000 2_654
H2A H5A 2.5900 2_654
H2A H5B 2.4100 2_654
H2B H1B 2.4500 .
H2B C1 2.8700 4_756
H2C H1A 2.5800 1_455
H2C H5B 2.2700 .
H2C O1 1.8100 3_447
H2C N2 2.7000 3_447
H2C C5 3.0900 3_447
H2C H5B 2.5700 3_447
H2C H1B 2.4000 4_746
H3A O1 2.7100 3_457
H3A N2 2.7400 3_457
H3A C1 2.9100 3_457
H3A H4 2.5300 3_557
H4 H1A 2.4400 1_455
H4 H2A 2.4000 2_655
H4 H3A 2.5300 3_457
H5A O2 2.7300 2_655
H5A H2A 2.5900 2_655
H5B H2C 2.2700 .
H5B C2 3.1000 2_655
H5B H2A 2.4100 2_655
H5B O1 2.7100 3_447
H5B H2C 2.5700 3_547

loop_
_geom_torsion_atom_site_label_1
_geom_torsion_atom_site_label_2
_geom_torsion_atom_site_label_3
_geom_torsion_atom_site_label_4
_geom_torsion
O1 N2 C1 N1 1.4(2)
C5 N2 C1 N1 -179.59(13)
O1 N2 C1 C2 -178.96(12)
C5 N2 C1 C2 0.1(2)
O1 N2 C5 C4 -165.14(11)
C1 N2 C5 C4 15.8(2)
N2 C1 C2 C3 15.1(2)
N1 C1 C2 C3 -165.25(13)
C1 C2 C3 C4 -45.13(16)
C2 C3 C4 O2 -61.33(14)
C2 C3 C4 C5 60.87(15)
C3 C4 C5 N2 -45.78(16)
O2 C4 C5 N2 73.70(15)
